data_7700199
loop_
_publ_author_name
'Sung, Simon'
'Tinnermann, Hendrik'
'Kr\"amer, Tobias'
'Young, Rowan D.'

_publ_section_title
;
 Direct oxide transfer from an \h<sup>2</sup>-keto ligand to generate a
 cobalt PC<sub>carbene</sub>P(O) pincer complex.
;
_journal_issue 27
_journal_name_full 'Dalton transactions (Cambridge, England : 2003)'
_journal_page_first 9920
_journal_page_last 9924
_journal_paper_doi 10.1039/c9dt02313e
_journal_volume 48
_journal_year 2019
_chemical_formula_moiety 'C84 H70 B1 Co1 F25 O1 P4'
_chemical_formula_sum 'C84 H70 B Co F25 O P4'
_chemical_formula_weight 1764.07
_space_group_IT_number 2
_space_group_name_Hall '-P 1'
_space_group_name_H-M_alt 'P -1'
_symmetry_cell_setting triclinic
_symmetry_space_group_name_Hall '-P 1'
_symmetry_space_group_name_H-M 'P -1'
_atom_sites_solution_hydrogens difmap
_atom_sites_solution_primary direct
_audit_update_record
;
2018-11-29 deposited with the CCDC.    2019-06-05 downloaded from the CCDC.
;
_cell_angle_alpha 101.092(4)
_cell_angle_beta 94.248(4)
_cell_angle_gamma 106.328(4)
_cell_formula_units_Z 2
_cell_length_a 13.3734(14)
_cell_length_b 18.0740(19)
_cell_length_c 18.5411(19)
_cell_measurement_reflns_used 18945
_cell_measurement_temperature 100
_cell_measurement_theta_max 27.419
_cell_measurement_theta_min 2.260
_cell_volume 4181.2(8)
_computing_cell_refinement 'USER DEFINED CELL REFINEMENT'
_computing_data_collection 'USER DEFINED DATA COLLECTION'
_computing_data_reduction 'USER DEFINED DATA REDUCTION'
_computing_molecular_graphics 'CAMERON (Watkin et al., 1996)'
_computing_publication_material 'CRYSTALS (Betteridge et al., 2003)'
_computing_structure_refinement 'CRYSTALS (Betteridge et al., 2003)'
_computing_structure_solution 'SIR92 (Altomare et al., 1994)'
_diffrn_ambient_temperature 100
_diffrn_measured_fraction_theta_full 0.995
_diffrn_measured_fraction_theta_max 0.994
_diffrn_measurement_device Serial
_diffrn_measurement_device_type Unknown
_diffrn_measurement_method \w/2\q
_diffrn_radiation_monochromator graphite
_diffrn_radiation_type 'Mo K\a'
_diffrn_radiation_wavelength 0.71073
_diffrn_reflns_av_R_equivalents 0.086
_diffrn_reflns_limit_h_max 17
_diffrn_reflns_limit_h_min -17
_diffrn_reflns_limit_k_max 23
_diffrn_reflns_limit_k_min -23
_diffrn_reflns_limit_l_max 24
_diffrn_reflns_limit_l_min -22
_diffrn_reflns_number 66359
_diffrn_reflns_theta_full 26.870
_diffrn_reflns_theta_max 27.419
_diffrn_reflns_theta_min 2.260
_diffrn_standards_number 0
_exptl_absorpt_coefficient_mu 0.382
_exptl_absorpt_correction_T_max 0.7456
_exptl_absorpt_correction_T_min 0.4856
_exptl_absorpt_correction_type multi-scan
_exptl_absorpt_process_details 'Bruker SADABS'
_exptl_crystal_colour red
_exptl_crystal_density_diffrn 1.401
_exptl_crystal_density_method 'not measured'
_exptl_crystal_description block
_exptl_crystal_F_000 1798
_exptl_crystal_size_max 0.122
_exptl_crystal_size_mid 0.109
_exptl_crystal_size_min 0.091
_refine_diff_density_max 2.05
_refine_diff_density_min -1.70
_refine_ls_extinction_method None
_refine_ls_goodness_of_fit_ref 1.0250
_refine_ls_hydrogen_treatment noref
_refine_ls_matrix_type full
_refine_ls_number_parameters 1137
_refine_ls_number_reflns 18875
_refine_ls_number_restraints 722
_refine_ls_R_factor_all 0.1074
_refine_ls_R_factor_gt 0.0794
_refine_ls_shift/su_max 0.0035048
_refine_ls_shift/su_mean 0.0000842
_refine_ls_structure_factor_coef Fsqd
_refine_ls_weighting_details
;
 Method= Modified Sheldrick 
 w=1/[\s^2^(F^2^) + ( 0.10P)^2^ +14.59P] 
 ,where P=(max(Fo^2^,0) + 2Fc^2^)/3 
;
_refine_ls_weighting_scheme calc
_refine_ls_wR_factor_all 0.2362
_refine_ls_wR_factor_gt 0.1996
_refine_ls_wR_factor_ref 0.2357
_reflns_limit_h_max 17
_reflns_limit_h_min -17
_reflns_limit_k_max 22
_reflns_limit_k_min -23
_reflns_limit_l_max 24
_reflns_limit_l_min 0
_reflns_number_gt 13449
_reflns_number_total 18945
_reflns_threshold_expression I>2.0\s(I)
_oxford_diffrn_Wilson_B_factor 1.77
_oxford_diffrn_Wilson_scale 159.34
_oxford_refine_ls_r_factor_ref 0.1073
_oxford_refine_ls_scale 0.08647(3)
_oxford_reflns_number_all 18884
_cod_data_source_file c9dt02313e2.cif
_cod_data_source_block Compound_3
_cod_depositor_comments 'Adding full bibliography for 7700199--7700202.cif.'
_cod_original_sg_symbol_H-M 'P -1 '
_cod_original_formula_sum 'C84 H70 B1 Co1 F25 O1 P4'
_cod_database_code 7700199
_oxford_refine_reflns_threshold_expression_ref I>-3.0\s(I)

loop_
_symmetry_equiv_pos_as_xyz
x,y,z
-x,-y,-z

loop_
_atom_site_label
_atom_site_type_symbol
_atom_site_fract_x
_atom_site_fract_y
_atom_site_fract_z
_atom_site_U_iso_or_equiv
_atom_site_occupancy
_atom_site_adp_type
_atom_site_refinement_flags_posn
_atom_site_refinement_flags_adp
_atom_site_refinement_flags_occupancy
_atom_site_disorder_assembly
_atom_site_disorder_group
Co1 Co 0.33135(4) 0.74634(3) 0.65662(3) 0.0186 1.0000 Uani . . . . .
P1 P 0.17697(8) 0.75322(6) 0.61884(5) 0.0179 1.0000 Uani . . . . .
P2 P 0.43961(8) 0.61564(6) 0.63104(6) 0.0198 1.0000 Uani . . . . .
P3 P 0.30803(9) 0.75562(7) 0.77748(6) 0.0234 1.0000 Uani . . . . .
P4 P 0.44839(9) 0.86366(7) 0.66345(6) 0.0261 1.0000 Uani . . . . .
F1 F 0.2043(9) 0.5906(8) 0.1739(7) 0.1649 0.5000 Uani . U . . .
F2 F 0.2771(11) 0.7266(8) -0.0186(8) 0.1820 0.5000 Uani . U . . .
F53 F 0.7777(2) 0.8520(2) 0.3553(2) 0.0523 1.0000 Uani . U . . .
F55 F 0.8129(3) 0.7434(2) 0.3500(3) 0.0778 1.0000 Uani . U . . .
F56 F 0.8420(3) 0.8270(3) 0.4528(2) 0.0744 1.0000 Uani . U . . .
F71 F 1.3735(3) 0.8979(2) -0.00818(16) 0.0551 1.0000 Uani . U . . .
F72 F 1.4659(4) 0.9963(2) 0.0710(2) 0.0835 1.0000 Uani . U . . .
F73 F 1.5171(3) 0.8944(3) 0.0397(2) 0.0792 1.0000 Uani . U . . .
F75 F 1.3882(3) 0.7252(2) 0.2815(2) 0.0592 1.0000 Uani . U . . .
F76 F 1.5348(3) 0.7928(4) 0.2597(3) 0.1017 1.0000 Uani . U . . .
F77 F 1.4560(4) 0.8419(3) 0.3445(2) 0.0777 1.0000 Uani . U . . .
F99 F 1.2979(3) 1.1529(2) 0.1663(2) 0.0644 1.0000 Uani . U . . .
F100 F 1.2117(3) 1.1839(2) 0.2516(3) 0.0797 1.0000 Uani . U . . .
F101 F 1.1815(4) 1.2036(2) 0.1405(4) 0.1164 1.0000 Uani . U . . .
F103 F 0.8077(3) 0.9105(2) 0.01107(19) 0.0538 1.0000 Uani . U . . .
F104 F 0.7698(3) 0.9701(3) 0.1115(2) 0.0700 1.0000 Uani . U . . .
F105 F 0.8353(3) 1.0353(2) 0.0327(2) 0.0685 1.0000 Uani . U . . .
F107 F 1.3109(3) 0.9707(3) 0.45992(19) 0.0653 1.0000 Uani . U . . .
F108 F 1.1986(3) 0.9899(2) 0.53263(16) 0.0651 1.0000 Uani . U . . .
F109 F 1.2482(3) 1.0659(2) 0.45753(18) 0.0573 1.0000 Uani . U . . .
F850 F 1.0101(9) 0.7377(5) -0.0908(3) 0.0523 0.384(7) Uani D U P 1 1
F851 F 0.9396(8) 0.7264(4) -0.0915(3) 0.0721 0.616(7) Uani D U P 1 2
F860 F 0.8708(7) 0.6464(8) -0.0982(4) 0.0650 0.384(7) Uani D U P 1 1
F861 F 0.8984(5) 0.6010(4) -0.1029(2) 0.0575 0.616(7) Uani D U P 1 2
F870 F 1.0288(10) 0.6280(8) -0.0987(4) 0.0639 0.384(7) Uani D U P 1 1
F871 F 1.0583(5) 0.6701(5) -0.0946(3) 0.0623 0.616(7) Uani D U P 1 2
F890 F 0.9262(11) 0.4920(4) 0.1144(5) 0.0666 0.381(6) Uani D U P 1 3
F891 F 0.8756(7) 0.4948(3) 0.1174(4) 0.0704 0.619(6) Uani D U P 1 4
F900 F 0.9769(11) 0.5749(5) 0.2279(5) 0.0677 0.381(6) Uani D U P 1 3
F901 F 1.0265(6) 0.5462(3) 0.1877(4) 0.0742 0.619(6) Uani D U P 1 4
F910 F 0.8365(8) 0.5516(5) 0.1806(6) 0.0694 0.381(6) Uani D U P 1 3
F911 F 0.8965(8) 0.5749(4) 0.2219(4) 0.0798 0.619(6) Uani D U P 1 4
C1 C 0.3362(3) 0.7101(2) 0.5524(2) 0.0214 1.0000 Uani . . . . .
C2 C 0.6138(10) 0.6164(8) 0.2159(6) 0.0852 0.5000 Uani D U . . .
C3 C 0.1704(3) 0.7367(2) 0.5191(2) 0.0185 1.0000 Uani . . . . .
C4 C 0.2536(3) 0.7082(2) 0.4951(2) 0.0187 1.0000 Uani . . . . .
C5 C 0.6258(9) 0.6673(10) 0.0977(7) 0.0896 0.5000 Uani D U . . .
C6 C 0.4341(3) 0.7002(2) 0.5257(2) 0.0212 1.0000 Uani . . . . .
C7 C 0.4791(3) 0.7381(3) 0.4711(2) 0.0255 1.0000 Uani . . . . .
C8 C 0.5752(3) 0.7341(3) 0.4501(3) 0.0295 1.0000 Uani . . . . .
C9 C 0.6310(3) 0.6911(3) 0.4819(3) 0.0302 1.0000 Uani . . . . .
C10 C 0.5892(3) 0.6529(3) 0.5359(2) 0.0267 1.0000 Uani . . . . .
C11 C 0.4928(3) 0.6570(2) 0.5575(2) 0.0216 1.0000 Uani . . . . .
C12 C 0.6842(9) 0.6746(8) 0.1753(7) 0.0891 0.5000 Uani D U . . .
C13 C 0.6348(12) 0.7220(11) -0.0190(8) 0.0928 0.5000 Uani D U . . .
C14 C 0.5325(3) 0.5775(3) 0.6751(2) 0.0239 1.0000 Uani . . . . .
C15 C 0.5321(3) 0.4994(3) 0.6528(3) 0.0283 1.0000 Uani . . . . .
C16 C 0.6055(4) 0.4725(3) 0.6893(3) 0.0346 1.0000 Uani . . . . .
C17 C 0.6783(4) 0.5235(3) 0.7470(3) 0.0419 1.0000 Uani . . . . .
C18 C 0.6791(4) 0.6008(3) 0.7695(4) 0.0494 1.0000 Uani . . . . .
C19 C 0.6067(4) 0.6283(3) 0.7338(3) 0.0355 1.0000 Uani . . . . .
C20 C 0.3259(3) 0.5321(2) 0.5926(2) 0.0212 1.0000 Uani . . . . .
C21 C 0.2937(3) 0.5063(3) 0.5159(2) 0.0267 1.0000 Uani . . . . .
C22 C 0.2071(4) 0.4403(3) 0.4880(3) 0.0318 1.0000 Uani . . . . .
C23 C 0.1534(4) 0.3998(3) 0.5365(3) 0.0340 1.0000 Uani . . . . .
C24 C 0.1840(4) 0.4243(3) 0.6121(3) 0.0325 1.0000 Uani . . . . .
C25 C 0.2711(3) 0.4900(3) 0.6406(3) 0.0272 1.0000 Uani . . . . .
C26 C 0.2474(3) 0.6787(2) 0.4179(2) 0.0222 1.0000 Uani . . . . .
C27 C 0.1693(3) 0.6846(2) 0.3683(2) 0.0232 1.0000 Uani . . . . .
C28 C 0.0938(3) 0.7198(3) 0.3930(2) 0.0234 1.0000 Uani . . . . .
C29 C 0.0947(3) 0.7457(2) 0.4686(2) 0.0220 1.0000 Uani . . . . .
C30 C 0.0762(3) 0.6668(2) 0.6346(2) 0.0205 1.0000 Uani . . . . .
C31 C 0.0692(3) 0.5908(2) 0.5959(2) 0.0230 1.0000 Uani . . . . .
C32 C 0.0004(3) 0.5248(3) 0.6130(3) 0.0272 1.0000 Uani . . . . .
C33 C -0.0606(4) 0.5343(3) 0.6702(3) 0.0310 1.0000 Uani . . . . .
C34 C -0.0536(4) 0.6092(3) 0.7088(2) 0.0318 1.0000 Uani . . . . .
C35 C 0.0134(3) 0.6761(3) 0.6914(2) 0.0256 1.0000 Uani . . . . .
C36 C 0.1193(3) 0.8332(2) 0.6452(2) 0.0235 1.0000 Uani . . . . .
C37 C 0.1828(4) 0.9077(3) 0.6844(2) 0.0295 1.0000 Uani . . . . .
C38 C 0.1393(5) 0.9697(3) 0.7030(3) 0.0381 1.0000 Uani . . . . .
C39 C 0.0335(5) 0.9575(3) 0.6824(3) 0.0401 1.0000 Uani . . . . .
C40 C -0.0293(4) 0.8848(3) 0.6424(3) 0.0370 1.0000 Uani . . . . .
C41 C 0.0122(4) 0.8222(3) 0.6245(3) 0.0292 1.0000 Uani . . . . .
C42 C 0.6979(9) 0.7230(11) 0.0557(8) 0.0917 0.5000 Uani D U . . .
C43 C 0.4285(4) 0.9135(3) 0.5891(3) 0.0334 1.0000 Uani . . . . .
C44 C 0.4773(4) 0.9461(3) 0.7447(3) 0.0407 1.0000 Uani . . . . .
C45 C 0.5810(4) 0.8557(3) 0.6581(3) 0.0367 1.0000 Uani . . . . .
C47 C 0.2390(4) 0.6586(3) 0.7936(3) 0.0295 1.0000 Uani . . . . .
C48 C 0.2394(4) 0.8196(3) 0.8264(2) 0.0315 1.0000 Uani . . . . .
C49 C 0.4297(4) 0.7811(3) 0.8413(2) 0.0342 1.0000 Uani . . . . .
C54 C 0.8479(4) 0.8207(3) 0.3800(3) 0.0397 1.0000 Uani . U . . .
C57 C 0.9567(4) 0.8584(3) 0.3648(3) 0.0292 1.0000 Uani . U . . .
C58 C 1.0338(4) 0.9062(3) 0.4221(2) 0.0295 1.0000 Uani . U . . .
C59 C 1.1345(4) 0.9382(3) 0.4047(2) 0.0275 1.0000 Uani . U . . .
C60 C 1.1562(3) 0.9217(2) 0.3321(2) 0.0225 1.0000 Uani . U . . .
C61 C 1.0806(3) 0.8729(2) 0.2732(2) 0.0210 1.0000 Uani . U . . .
C62 C 0.9789(3) 0.8419(3) 0.2916(2) 0.0257 1.0000 Uani . U . . .
C64 C 1.2295(3) 0.8638(2) 0.1825(2) 0.0215 1.0000 Uani . U . . .
C65 C 1.2852(3) 0.8326(3) 0.2296(2) 0.0249 1.0000 Uani . U . . .
C66 C 1.3861(3) 0.8286(3) 0.2209(3) 0.0288 1.0000 Uani . U . . .
C67 C 1.4365(3) 0.8547(3) 0.1637(2) 0.0275 1.0000 Uani . U . . .
C68 C 1.3827(4) 0.8859(3) 0.1160(2) 0.0282 1.0000 Uani . U . . .
C69 C 1.2826(3) 0.8905(3) 0.1254(2) 0.0235 1.0000 Uani . U . . .
C70 C 1.4360(4) 0.9184(4) 0.0556(3) 0.0441 1.0000 Uani . U . . .
C74 C 1.4423(4) 0.7979(4) 0.2762(3) 0.0448 1.0000 Uani . U . . .
C78 C 1.0404(3) 0.7724(3) 0.1371(2) 0.0237 1.0000 Uani . U . . .
C79 C 1.0111(4) 0.7051(3) 0.1669(2) 0.0277 1.0000 Uani . U . . .
C80 C 0.9663(4) 0.6294(3) 0.1234(3) 0.0382 1.0000 Uani . U . . .
C81 C 0.9502(4) 0.6166(3) 0.0465(3) 0.0361 1.0000 Uani . U . . .
C82 C 0.9798(4) 0.6823(3) 0.0155(3) 0.0325 1.0000 Uani . U . . .
C83 C 1.0238(3) 0.7578(3) 0.0591(2) 0.0258 1.0000 Uani . U . . .
C84 C 0.9685(4) 0.6702(3) -0.0682(3) 0.0490 1.0000 Uani D U . . .
C88 C 0.9368(5) 0.5610(3) 0.1599(3) 0.0609 1.0000 Uani D U . . .
C92 C 1.0756(3) 0.9325(3) 0.1576(2) 0.0226 1.0000 Uani . U . . .
C93 C 0.9764(3) 0.9241(3) 0.1206(2) 0.0254 1.0000 Uani . U . . .
C94 C 0.9496(4) 0.9882(3) 0.1024(2) 0.0290 1.0000 Uani . U . . .
C95 C 1.0211(4) 1.0636(3) 0.1204(3) 0.0357 1.0000 Uani . U . . .
C96 C 1.1200(4) 1.0729(3) 0.1573(3) 0.0367 1.0000 Uani . U . . .
C97 C 1.1461(4) 1.0091(3) 0.1755(3) 0.0286 1.0000 Uani . U . . .
C98 C 1.2013(5) 1.1543(3) 0.1782(4) 0.0538 1.0000 Uani . U . . .
C102 C 0.8414(4) 0.9754(3) 0.0643(3) 0.0379 1.0000 Uani . U . . .
C106 C 1.2208(4) 0.9905(3) 0.4638(3) 0.0380 1.0000 Uani . U . . .
C111 C 0.2826(9) 0.6664(7) 0.0179(6) 0.1231 1.0000 Uani . U . . .
C112 C 0.2424(8) 0.6533(7) 0.0754(6) 0.1131 1.0000 Uani . U . . .
C113 C 0.2515(8) 0.6002(7) 0.1053(6) 0.1208 1.0000 Uani . U . . .
C115 C 0.3043(8) 0.5490(7) 0.0791(6) 0.1227 1.0000 Uani . U . . .
C116 C 0.3449(8) 0.5603(7) 0.0188(7) 0.1377 1.0000 Uani . U . . .
C117 C 0.3398(8) 0.6183(8) -0.0153(7) 0.1428 1.0000 Uani . U . . .
B1 B 1.1053(4) 0.8605(3) 0.1872(3) 0.0233 1.0000 Uani . U . . .
H51 H 0.6114 0.6162 0.0729 0.1181 0.5000 Uiso . . . . .
H52 H 0.5622 0.6851 0.1028 0.1181 0.5000 Uiso . . . . .
H71 H 0.4445 0.7688 0.4493 0.0304 1.0000 Uiso . . . . .
H81 H 0.6034 0.7609 0.4133 0.0339 1.0000 Uiso . . . . .
H91 H 0.6961 0.6881 0.4676 0.0357 1.0000 Uiso . . . . .
H101 H 0.6255 0.6245 0.5580 0.0309 1.0000 Uiso . . . . .
H121 H 0.6902 0.7302 0.2084 0.1171 0.5000 Uiso . . . . .
H122 H 0.7500 0.6699 0.1742 0.1172 0.5000 Uiso . . . . .
H131 H 0.6629 0.6788 -0.0539 0.1551 0.5000 Uiso . . . . .
H132 H 0.6665 0.7679 -0.0333 0.1550 0.5000 Uiso . . . . .
H133 H 0.5719 0.7030 -0.0184 0.1546 0.5000 Uiso . . . . .
H151 H 0.4805 0.4647 0.6135 0.0334 1.0000 Uiso . . . . .
H161 H 0.6046 0.4190 0.6748 0.0409 1.0000 Uiso . . . . .
H171 H 0.7296 0.5055 0.7707 0.0494 1.0000 Uiso . . . . .
H181 H 0.7300 0.6359 0.8096 0.0583 1.0000 Uiso . . . . .
H191 H 0.6065 0.6820 0.7502 0.0424 1.0000 Uiso . . . . .
H211 H 0.3303 0.5345 0.4822 0.0313 1.0000 Uiso . . . . .
H221 H 0.1863 0.4228 0.4362 0.0373 1.0000 Uiso . . . . .
H231 H 0.0953 0.3555 0.5186 0.0403 1.0000 Uiso . . . . .
H241 H 0.1464 0.3962 0.6441 0.0369 1.0000 Uiso . . . . .
H251 H 0.2937 0.5068 0.6935 0.0325 1.0000 Uiso . . . . .
H261 H 0.2971 0.6545 0.4007 0.0262 1.0000 Uiso . . . . .
H271 H 0.1671 0.6642 0.3165 0.0267 1.0000 Uiso . . . . .
H281 H 0.0423 0.7250 0.3591 0.0281 1.0000 Uiso . . . . .
H291 H 0.0427 0.7685 0.4854 0.0253 1.0000 Uiso . . . . .
H311 H 0.1115 0.5839 0.5580 0.0270 1.0000 Uiso . . . . .
H321 H -0.0046 0.4732 0.5856 0.0324 1.0000 Uiso . . . . .
H331 H -0.1057 0.4890 0.6821 0.0361 1.0000 Uiso . . . . .
H341 H -0.0950 0.6154 0.7471 0.0385 1.0000 Uiso . . . . .
H351 H 0.0179 0.7282 0.7176 0.0301 1.0000 Uiso . . . . .
H371 H 0.2559 0.9159 0.6983 0.0349 1.0000 Uiso . . . . .
H381 H 0.1844 1.0208 0.7297 0.0444 1.0000 Uiso . . . . .
H391 H 0.0042 0.9986 0.6962 0.0462 1.0000 Uiso . . . . .
H401 H -0.1015 0.8777 0.6273 0.0452 1.0000 Uiso . . . . .
H411 H -0.0323 0.7717 0.5978 0.0360 1.0000 Uiso . . . . .
H421 H 0.7639 0.7097 0.0542 0.1200 0.5000 Uiso . . . . .
H422 H 0.7189 0.7786 0.0873 0.1201 0.5000 Uiso . . . . .
H431 H 0.3617 0.9255 0.5922 0.0506 1.0000 Uiso . . . . .
H432 H 0.4256 0.8791 0.5410 0.0513 1.0000 Uiso . . . . .
H433 H 0.4854 0.9623 0.5964 0.0510 1.0000 Uiso . . . . .
H441 H 0.5258 0.9923 0.7338 0.0629 1.0000 Uiso . . . . .
H442 H 0.5149 0.9314 0.7853 0.0631 1.0000 Uiso . . . . .
H443 H 0.4157 0.9565 0.7601 0.0628 1.0000 Uiso . . . . .
H451 H 0.5978 0.8312 0.6979 0.0561 1.0000 Uiso . . . . .
H452 H 0.6310 0.9073 0.6641 0.0559 1.0000 Uiso . . . . .
H453 H 0.5825 0.8222 0.6102 0.0561 1.0000 Uiso . . . . .
H471 H 0.2253 0.6642 0.8450 0.0453 1.0000 Uiso . . . . .
H472 H 0.2824 0.6240 0.7840 0.0450 1.0000 Uiso . . . . .
H473 H 0.1736 0.6359 0.7612 0.0451 1.0000 Uiso . . . . .
H481 H 0.2764 0.8748 0.8298 0.0466 1.0000 Uiso . . . . .
H482 H 0.2322 0.8102 0.8756 0.0468 1.0000 Uiso . . . . .
H483 H 0.1691 0.8089 0.7997 0.0471 1.0000 Uiso . . . . .
H491 H 0.4746 0.7507 0.8207 0.0509 1.0000 Uiso . . . . .
H492 H 0.4146 0.7690 0.8892 0.0509 1.0000 Uiso . . . . .
H493 H 0.4685 0.8370 0.8494 0.0509 1.0000 Uiso . . . . .
H581 H 1.0183 0.9173 0.4717 0.0353 1.0000 Uiso . . . . .
H601 H 1.2249 0.9433 0.3225 0.0262 1.0000 Uiso . . . . .
H621 H 0.9260 0.8085 0.2539 0.0299 1.0000 Uiso . . . . .
H651 H 1.2532 0.8123 0.2687 0.0295 1.0000 Uiso . . . . .
H671 H 1.5030 0.8508 0.1576 0.0324 1.0000 Uiso . . . . .
H691 H 1.2487 0.9130 0.0922 0.0267 1.0000 Uiso . . . . .
H791 H 1.0224 0.7111 0.2189 0.0331 1.0000 Uiso . . . . .
H811 H 0.9204 0.5645 0.0168 0.0423 1.0000 Uiso . . . . .
H831 H 1.0443 0.8019 0.0365 0.0301 1.0000 Uiso . . . . .
H931 H 0.9261 0.8729 0.1068 0.0299 1.0000 Uiso . . . . .
H951 H 1.0030 1.1067 0.1070 0.0424 1.0000 Uiso . . . . .
H971 H 1.2140 1.0177 0.2006 0.0338 1.0000 Uiso . . . . .
H1121 H 0.2028 0.6877 0.0968 0.1404 1.0000 Uiso . . . . .
H1151 H 0.3125 0.5106 0.1036 0.1442 1.0000 Uiso . . . . .
H1161 H 0.3837 0.5227 -0.0027 0.1523 1.0000 Uiso . . . . .
H1171 H 0.3765 0.6253 -0.0580 0.1713 1.0000 Uiso . . . . .
O1 O 0.4174(2) 0.67977(17) 0.68725(16) 0.0228 1.0000 Uani . . . . .
H21 H 0.6485 0.6184 0.2627 0.1148 0.5000 Uiso . . . . .
H22 H 0.5473 0.6215 0.2182 0.1148 0.5000 Uiso . . . . .
H1111 H 0.2751 0.7093 -0.0028 0.1407 0.5000 Uiso . . . . .
H1131 H 0.2210 0.5945 0.1505 0.1410 0.5000 Uiso . . . . .
C46 C 0.5903(13) 0.5306(8) 0.1705(9) 0.0831 0.5000 Uani D U . . .
H461 H 0.5466 0.4936 0.1942 0.0989 0.5000 Uiso . . . . .
H462 H 0.6537 0.5173 0.1642 0.0989 0.5000 Uiso . . . . .
H463 H 0.5538 0.5249 0.1219 0.0989 0.5000 Uiso . . . . .

loop_
_atom_site_aniso_label
_atom_site_aniso_U_11
_atom_site_aniso_U_22
_atom_site_aniso_U_33
_atom_site_aniso_U_23
_atom_site_aniso_U_13
_atom_site_aniso_U_12
Co1 0.0207(3) 0.0188(3) 0.0155(3) 0.0039(2) 0.00069(19) 0.0053(2)
P1 0.0205(5) 0.0172(5) 0.0161(5) 0.0033(4) 0.0021(4) 0.0062(4)
P2 0.0193(5) 0.0209(5) 0.0194(5) 0.0054(4) 0.0015(4) 0.0060(4)
P3 0.0282(5) 0.0261(6) 0.0165(5) 0.0051(4) 0.0018(4) 0.0096(4)
P4 0.0289(6) 0.0214(6) 0.0230(5) 0.0049(4) -0.0001(4) 0.0008(4)
F1 0.238(16) 0.189(14) 0.142(11) 0.087(9) 0.097(10) 0.129(12)
F2 0.285(19) 0.162(13) 0.142(12) 0.081(9) 0.041(11) 0.099(12)
F53 0.0352(14) 0.0534(18) 0.077(2) 0.0298(18) 0.0188(15) 0.0146(14)
F55 0.070(2) 0.0303(14) 0.138(3) 0.0198(17) 0.070(2) 0.0088(13)
F56 0.054(2) 0.124(3) 0.0575(17) 0.0457(18) 0.0352(16) 0.023(2)
F71 0.0530(16) 0.080(2) 0.0233(11) 0.0211(13) 0.0085(11) -0.0014(15)
F72 0.126(3) 0.0602(15) 0.0381(17) 0.0129(14) 0.0346(18) -0.0204(16)
F73 0.0558(17) 0.145(3) 0.064(2) 0.061(2) 0.0379(13) 0.0416(19)
F75 0.070(2) 0.0609(17) 0.072(2) 0.0470(16) 0.0195(18) 0.0351(15)
F76 0.0544(19) 0.191(5) 0.131(4) 0.131(4) 0.052(2) 0.077(3)
F77 0.104(3) 0.084(2) 0.0482(16) 0.0283(16) -0.0253(18) 0.033(2)
F99 0.0568(16) 0.052(2) 0.071(2) 0.0173(18) 0.0082(17) -0.0074(14)
F100 0.067(2) 0.050(2) 0.088(2) -0.0226(18) 0.0123(19) -0.0110(18)
F101 0.106(3) 0.040(2) 0.181(4) 0.057(3) -0.065(4) -0.012(2)
F103 0.0504(18) 0.0552(17) 0.0487(17) -0.0049(13) -0.0189(13) 0.0224(15)
F104 0.0397(16) 0.126(4) 0.0491(19) 0.0141(18) 0.0042(13) 0.036(2)
F105 0.063(2) 0.0580(18) 0.089(3) 0.0304(18) -0.0258(18) 0.0252(18)
F107 0.0608(18) 0.086(3) 0.0399(18) -0.0115(18) -0.0173(14) 0.0308(19)
F108 0.094(3) 0.069(2) 0.0162(12) 0.0058(13) 0.0097(14) 0.002(2)
F109 0.081(2) 0.0369(14) 0.0394(17) 0.0068(13) -0.0056(16) -0.0014(14)
F850 0.071(4) 0.063(3) 0.014(2) 0.003(2) -0.004(3) 0.012(3)
F851 0.115(4) 0.070(3) 0.031(2) 0.010(2) -0.021(3) 0.036(3)
F860 0.069(2) 0.082(4) 0.029(2) 0.009(3) -0.015(2) 0.006(3)
F861 0.075(3) 0.067(2) 0.0175(16) 0.0022(17) -0.0018(19) 0.008(2)
F870 0.090(3) 0.068(3) 0.028(2) -0.010(3) 0.004(3) 0.030(3)
F871 0.072(2) 0.078(3) 0.0236(19) 0.000(2) 0.0062(18) 0.009(2)
F890 0.106(5) 0.0259(13) 0.056(3) 0.0117(18) -0.006(3) 0.003(3)
F891 0.107(4) 0.0328(16) 0.055(3) 0.0148(16) -0.004(3) -0.005(2)
F900 0.109(4) 0.032(3) 0.048(2) 0.0202(18) -0.004(3) -0.005(4)
F901 0.117(3) 0.039(3) 0.061(3) 0.031(2) -0.015(2) 0.008(2)
F910 0.101(3) 0.040(3) 0.057(4) 0.025(3) 0.011(2) -0.005(3)
F911 0.125(4) 0.045(3) 0.051(2) 0.0172(18) 0.017(3) -0.010(3)
C1 0.0212(18) 0.019(2) 0.024(2) 0.0060(16) 0.0026(15) 0.0048(15)
C2 0.074(5) 0.094(6) 0.093(6) 0.051(5) 0.013(4) 0.013(5)
C3 0.0210(18) 0.0163(19) 0.0181(18) 0.0036(14) 0.0005(14) 0.0063(14)
C4 0.0204(18) 0.0184(19) 0.0190(19) 0.0068(15) 0.0048(14) 0.0064(15)
C5 0.083(5) 0.093(5) 0.094(6) 0.051(5) 0.016(4) 0.008(4)
C6 0.0198(18) 0.024(2) 0.0191(19) 0.0047(15) 0.0026(15) 0.0054(15)
C7 0.026(2) 0.030(2) 0.022(2) 0.0078(17) 0.0024(16) 0.0097(17)
C8 0.027(2) 0.035(3) 0.027(2) 0.0137(19) 0.0077(17) 0.0049(18)
C9 0.023(2) 0.039(3) 0.032(2) 0.011(2) 0.0096(17) 0.0116(18)
C10 0.024(2) 0.030(2) 0.029(2) 0.0072(18) 0.0046(16) 0.0113(17)
C11 0.0234(19) 0.021(2) 0.0193(19) 0.0030(15) 0.0025(15) 0.0063(16)
C12 0.081(5) 0.094(5) 0.095(6) 0.050(5) 0.016(4) 0.010(4)
C13 0.090(6) 0.093(6) 0.093(6) 0.051(5) 0.017(5) 0.004(5)
C14 0.0213(19) 0.026(2) 0.026(2) 0.0093(17) 0.0014(16) 0.0066(16)
C15 0.027(2) 0.030(2) 0.030(2) 0.0093(18) 0.0035(17) 0.0098(18)
C16 0.036(2) 0.033(3) 0.043(3) 0.013(2) 0.009(2) 0.020(2)
C17 0.034(3) 0.048(3) 0.049(3) 0.013(2) -0.005(2) 0.023(2)
C18 0.035(3) 0.042(3) 0.064(4) 0.007(3) -0.022(3) 0.010(2)
C19 0.031(2) 0.027(2) 0.044(3) 0.004(2) -0.011(2) 0.0088(19)
C20 0.0178(18) 0.020(2) 0.025(2) 0.0030(16) 0.0019(15) 0.0068(15)
C21 0.026(2) 0.030(2) 0.025(2) 0.0064(17) 0.0010(16) 0.0116(17)
C22 0.027(2) 0.031(2) 0.035(2) -0.0018(19) -0.0088(18) 0.0130(18)
C23 0.026(2) 0.022(2) 0.050(3) 0.003(2) -0.002(2) 0.0060(18)
C24 0.026(2) 0.024(2) 0.048(3) 0.009(2) 0.010(2) 0.0066(18)
C25 0.027(2) 0.023(2) 0.032(2) 0.0061(18) 0.0067(17) 0.0075(17)
C26 0.0241(19) 0.025(2) 0.0175(19) 0.0032(16) 0.0048(15) 0.0075(16)
C27 0.028(2) 0.022(2) 0.0187(19) 0.0051(16) 0.0031(15) 0.0056(16)
C28 0.0243(19) 0.026(2) 0.0196(19) 0.0078(16) -0.0010(15) 0.0064(16)
C29 0.0215(18) 0.023(2) 0.023(2) 0.0070(16) 0.0039(15) 0.0076(16)
C30 0.0219(18) 0.023(2) 0.0188(19) 0.0089(15) 0.0010(14) 0.0087(15)
C31 0.0214(19) 0.024(2) 0.025(2) 0.0073(16) 0.0016(15) 0.0084(16)
C32 0.025(2) 0.021(2) 0.035(2) 0.0090(18) -0.0007(17) 0.0063(17)
C33 0.029(2) 0.030(2) 0.031(2) 0.0147(19) 0.0021(18) 0.0007(18)
C34 0.029(2) 0.038(3) 0.023(2) 0.0076(19) 0.0038(17) 0.0012(19)
C35 0.029(2) 0.027(2) 0.0184(19) 0.0036(16) 0.0024(16) 0.0049(17)
C36 0.035(2) 0.021(2) 0.0180(19) 0.0066(15) 0.0070(16) 0.0120(17)
C37 0.048(3) 0.022(2) 0.021(2) 0.0063(17) 0.0067(18) 0.0123(19)
C38 0.069(4) 0.024(2) 0.027(2) 0.0079(19) 0.012(2) 0.022(2)
C39 0.069(4) 0.038(3) 0.032(3) 0.014(2) 0.019(2) 0.039(3)
C40 0.047(3) 0.044(3) 0.035(3) 0.016(2) 0.014(2) 0.031(2)
C41 0.031(2) 0.032(2) 0.028(2) 0.0057(18) 0.0037(18) 0.0164(19)
C42 0.086(5) 0.093(6) 0.097(6) 0.051(5) 0.017(4) 0.006(4)
C43 0.042(3) 0.025(2) 0.032(2) 0.0105(19) 0.005(2) 0.0055(19)
C44 0.044(3) 0.029(3) 0.034(3) -0.002(2) -0.003(2) -0.005(2)
C45 0.026(2) 0.036(3) 0.041(3) 0.010(2) -0.0008(19) -0.0026(19)
C47 0.034(2) 0.032(2) 0.027(2) 0.0126(19) 0.0062(18) 0.0118(19)
C48 0.039(2) 0.034(3) 0.020(2) 0.0006(18) 0.0021(18) 0.014(2)
C49 0.038(3) 0.046(3) 0.019(2) 0.0043(19) -0.0014(18) 0.018(2)
C54 0.0436(16) 0.0346(16) 0.0521(19) 0.0194(18) 0.0283(17) 0.0177(14)
C57 0.0382(13) 0.0257(19) 0.0342(16) 0.0155(15) 0.0178(11) 0.0171(12)
C58 0.0491(16) 0.025(2) 0.0252(16) 0.0128(14) 0.0179(12) 0.0200(15)
C59 0.0441(14) 0.0245(18) 0.0192(12) 0.0094(13) 0.0083(11) 0.0147(13)
C60 0.0302(17) 0.022(2) 0.0189(12) 0.0077(13) 0.0057(11) 0.0102(14)
C61 0.0278(15) 0.0177(18) 0.0211(11) 0.0080(11) 0.0059(10) 0.0096(13)
C62 0.0292(15) 0.022(2) 0.0302(15) 0.0105(15) 0.0098(13) 0.0107(14)
C64 0.0285(13) 0.0185(19) 0.0173(16) 0.0033(13) 0.0028(11) 0.0074(12)
C65 0.0286(15) 0.028(2) 0.0228(19) 0.0124(15) 0.0076(14) 0.0104(16)
C66 0.0297(16) 0.035(2) 0.0286(17) 0.0156(16) 0.0080(13) 0.0130(17)
C67 0.0268(18) 0.032(2) 0.0269(19) 0.0109(16) 0.0083(14) 0.0103(17)
C68 0.0318(16) 0.0347(19) 0.0177(13) 0.0050(14) 0.0032(12) 0.0102(15)
C69 0.0284(15) 0.024(2) 0.0160(17) 0.0060(14) -0.0006(12) 0.0052(15)
C70 0.0499(17) 0.0614(16) 0.0249(14) 0.0218(14) 0.0099(10) 0.0135(15)
C74 0.037(2) 0.067(2) 0.0511(17) 0.0404(17) 0.0156(19) 0.027(2)
C78 0.0264(16) 0.0260(12) 0.0201(12) 0.0066(10) 0.0037(14) 0.0089(13)
C79 0.037(2) 0.0247(13) 0.0200(16) 0.0055(11) 0.0010(16) 0.0078(16)
C80 0.057(3) 0.0248(11) 0.0289(14) 0.0019(11) -0.0003(18) 0.0100(16)
C81 0.048(3) 0.0263(17) 0.0285(14) -0.0014(12) -0.0046(19) 0.0095(19)
C82 0.039(2) 0.0328(16) 0.0251(10) 0.0026(9) -0.0029(11) 0.0148(17)
C83 0.030(2) 0.0294(15) 0.0208(12) 0.0077(11) 0.0013(15) 0.0134(16)
C84 0.0653(19) 0.0561(19) 0.0227(11) 0.0026(11) -0.0068(12) 0.0210(15)
C88 0.097(3) 0.0305(13) 0.0451(16) 0.0128(11) 0.0001(17) 0.0034(17)
C92 0.0285(15) 0.0257(12) 0.0170(17) 0.0084(14) 0.0054(13) 0.0103(11)
C93 0.0295(16) 0.0265(17) 0.022(2) 0.0069(15) 0.0027(14) 0.0105(13)
C94 0.0367(14) 0.0318(16) 0.0229(19) 0.0078(15) 0.0014(13) 0.0165(12)
C95 0.0464(19) 0.0292(16) 0.035(2) 0.0117(19) -0.0044(18) 0.0164(13)
C96 0.0438(16) 0.0275(14) 0.038(2) 0.0127(16) -0.0059(17) 0.0096(12)
C97 0.0317(19) 0.0266(14) 0.028(2) 0.0101(17) -0.0012(16) 0.0088(12)
C98 0.0565(17) 0.0249(17) 0.072(2) 0.007(2) -0.020(2) 0.0096(15)
C102 0.0402(16) 0.0417(19) 0.036(2) 0.0073(12) -0.0019(12) 0.0222(17)
C106 0.0568(18) 0.0375(17) 0.0174(13) 0.0039(16) 0.0061(14) 0.0120(15)
C111 0.171(9) 0.127(8) 0.085(6) 0.038(5) 0.010(5) 0.058(6)
C112 0.130(8) 0.130(7) 0.094(6) 0.039(5) 0.009(5) 0.055(6)
C113 0.144(8) 0.138(8) 0.113(7) 0.057(5) 0.043(6) 0.070(6)
C115 0.145(9) 0.153(8) 0.104(7) 0.052(6) 0.035(6) 0.079(6)
C116 0.156(9) 0.183(9) 0.124(8) 0.071(7) 0.053(6) 0.096(7)
C117 0.175(10) 0.193(10) 0.103(7) 0.070(6) 0.038(6) 0.094(7)
B1 0.0282(14) 0.0245(12) 0.0191(12) 0.0086(12) 0.0034(12) 0.0083(14)
O1 0.0238(14) 0.0255(15) 0.0215(14) 0.0065(12) 0.0013(11) 0.0111(12)
C46 0.072(6) 0.094(5) 0.090(6) 0.051(5) 0.015(5) 0.013(5)

loop_
_atom_type_symbol
_atom_type_scat_dispersion_real
_atom_type_scat_dispersion_imag
_atom_type_scat_Cromer_Mann_a1
_atom_type_scat_Cromer_Mann_b1
_atom_type_scat_Cromer_Mann_a2
_atom_type_scat_Cromer_Mann_b2
_atom_type_scat_Cromer_Mann_a3
_atom_type_scat_Cromer_Mann_b3
_atom_type_scat_Cromer_Mann_a4
_atom_type_scat_Cromer_Mann_b4
_atom_type_scat_Cromer_Mann_c
_atom_type_scat_source
C 0.0033 0.0016 2.3100 20.8439 1.0200 10.2075 1.5886 0.5687 0.8650 51.6512 0.2156 'International Tables Vol C 4.2.6.8 and 6.1.1.4'
H 0.0000 0.0000 0.4930 10.5109 0.3229 26.1257 0.1402 3.1424 0.0408 57.7998 0.0030 'International Tables Vol C 4.2.6.8 and 6.1.1.4'
B 0.0013 0.0007 2.0545 23.2185 1.3326 1.0210 1.0979 60.3498 0.7068 0.1403 -0.1932 'International Tables Vol C 4.2.6.8 and 6.1.1.4'
O 0.0106 0.0060 3.0485 13.2771 2.2868 5.7011 1.5463 0.3239 0.8670 32.9089 0.2508 'International Tables Vol C 4.2.6.8 and 6.1.1.4'
F 0.0171 0.0103 3.5392 10.2825 2.6412 4.2944 1.5170 0.2615 1.0243 26.1476 0.2776 'International Tables Vol C 4.2.6.8 and 6.1.1.4'
P 0.1023 0.0942 6.4345 1.9067 4.1791 27.1570 1.7800 0.5260 1.4908 68.1645 1.1149 'International Tables Vol C 4.2.6.8 and 6.1.1.4'
Co 0.3494 0.9721 12.2841 4.2791 7.3409 0.2784 4.0034 13.5359 2.3488 71.1692 1.0118 'International Tables Vol C 4.2.6.8 and 6.1.1.4'
Cl 0.1484 0.1585 11.4604 0.0104 7.1964 1.1662 6.2556 18.5194 1.6455 47.7784 -9.5574 'International Tables Vol C 4.2.6.8 and 6.1.1.4'

loop_
_geom_angle_atom_site_label_1
_geom_angle_atom_site_label_2
_geom_angle_atom_site_label_3
_geom_angle
_geom_angle_publ_flag
P1 Co1 P2 134.24(4) yes
P1 Co1 P3 95.83(4) yes
P2 Co1 P3 101.60(4) yes
P1 Co1 P4 107.99(5) yes
P2 Co1 P4 109.88(4) yes
P3 Co1 P4 100.40(5) yes
P1 Co1 C1 84.24(12) yes
P2 Co1 C1 68.91(12) yes
P3 Co1 C1 165.42(13) yes
P4 Co1 C1 93.40(12) yes
P1 Co1 O1 147.61(9) yes
P2 Co1 O1 24.82(8) yes
P3 Co1 O1 78.94(9) yes
P4 Co1 O1 104.39(9) yes
C1 Co1 O1 93.17(15) yes
Co1 P1 C3 104.55(13) yes
Co1 P1 C30 108.63(13) yes
C3 P1 C30 104.45(18) yes
Co1 P1 C36 129.25(15) yes
C3 P1 C36 105.02(18) yes
C30 P1 C36 102.64(19) yes
Co1 P2 C11 86.83(14) yes
Co1 P2 C14 142.72(15) yes
C11 P2 C14 109.84(19) yes
Co1 P2 C20 99.01(13) yes
C11 P2 C20 108.72(19) yes
C14 P2 C20 106.14(19) yes
Co1 P2 O1 33.87(11) yes
C11 P2 O1 108.75(18) yes
C14 P2 O1 109.30(18) yes
C20 P2 O1 114.02(17) yes
Co1 P3 C47 110.59(15) yes
Co1 P3 C48 123.92(16) yes
C47 P3 C48 102.8(2) yes
Co1 P3 C49 114.31(16) yes
C47 P3 C49 100.6(2) yes
C48 P3 C49 101.6(2) yes
Co1 P4 C43 115.99(16) yes
Co1 P4 C44 123.23(18) yes
C43 P4 C44 100.7(2) yes
Co1 P4 C45 111.67(17) yes
C43 P4 C45 103.3(2) yes
C44 P4 C45 99.1(2) yes
Co1 C1 C4 122.1(3) yes
Co1 C1 C6 120.9(3) yes
C4 C1 C6 115.6(3) yes
C12 C2 H21 111.2 no
C12 C2 H22 113.9 no
H21 C2 H22 112.6 no
C12 C2 C46 109.51(10) yes
H21 C2 C46 106.5 no
H22 C2 C46 102.4 no
P1 C3 C4 110.6(3) yes
P1 C3 C29 128.1(3) yes
C4 C3 C29 121.3(4) yes
C1 C4 C3 117.1(3) yes
C1 C4 C26 126.1(4) yes
C3 C4 C26 116.8(3) yes
C12 C5 C42 109.61(10) yes
C12 C5 H51 107.0 no
C42 C5 H51 109.8 no
C12 C5 H52 110.2 no
C42 C5 H52 106.5 no
H51 C5 H52 113.6 no
C1 C6 C7 121.8(4) yes
C1 C6 C11 122.2(4) yes
C7 C6 C11 115.8(4) yes
C6 C7 C8 122.1(4) yes
C6 C7 H71 119.3 no
C8 C7 H71 118.6 no
C7 C8 C9 121.0(4) yes
C7 C8 H81 119.6 no
C9 C8 H81 119.3 no
C8 C9 C10 118.6(4) yes
C8 C9 H91 121.2 no
C10 C9 H91 120.2 no
C9 C10 C11 120.6(4) yes
C9 C10 H101 119.9 no
C11 C10 H101 119.6 no
C6 C11 P2 115.2(3) yes
C6 C11 C10 121.9(4) yes
P2 C11 C10 122.7(3) yes
C5 C12 C2 109.47(10) yes
C5 C12 H121 108.5 no
C2 C12 H121 102.9 no
C5 C12 H122 113.6 no
C2 C12 H122 113.4 no
H121 C12 H122 108.3 no
C42 C13 H131 96.7 no
C42 C13 H132 107.9 no
H131 C13 H132 102.8 no
C42 C13 H133 110.0 no
H131 C13 H133 108.8 no
H132 C13 H133 126.3 no
P2 C14 C15 122.1(3) yes
P2 C14 C19 118.6(3) yes
C15 C14 C19 119.4(4) yes
C14 C15 C16 119.9(4) yes
C14 C15 H151 119.1 no
C16 C15 H151 121.0 no
C15 C16 C17 119.9(4) yes
C15 C16 H161 119.9 no
C17 C16 H161 120.1 no
C16 C17 C18 120.6(4) yes
C16 C17 H171 119.8 no
C18 C17 H171 119.5 no
C17 C18 C19 120.0(5) yes
C17 C18 H181 120.1 no
C19 C18 H181 119.9 no
C14 C19 C18 120.2(5) yes
C14 C19 H191 119.9 no
C18 C19 H191 119.8 no
P2 C20 C21 121.8(3) yes
P2 C20 C25 118.7(3) yes
C21 C20 C25 119.4(4) yes
C20 C21 C22 120.3(4) yes
C20 C21 H211 120.5 no
C22 C21 H211 119.3 no
C21 C22 C23 119.4(4) yes
C21 C22 H221 119.9 no
C23 C22 H221 120.6 no
C22 C23 C24 121.0(4) yes
C22 C23 H231 120.3 no
C24 C23 H231 118.7 no
C23 C24 C25 120.0(4) yes
C23 C24 H241 119.7 no
C25 C24 H241 120.2 no
C20 C25 C24 119.8(4) yes
C20 C25 H251 119.9 no
C24 C25 H251 120.3 no
C4 C26 C27 121.1(4) yes
C4 C26 H261 118.9 no
C27 C26 H261 120.0 no
C26 C27 C28 120.9(4) yes
C26 C27 H271 119.3 no
C28 C27 H271 119.8 no
C27 C28 C29 119.3(4) yes
C27 C28 H281 120.6 no
C29 C28 H281 120.0 no
C3 C29 C28 120.1(4) yes
C3 C29 H291 120.4 no
C28 C29 H291 119.4 no
P1 C30 C31 120.2(3) yes
P1 C30 C35 120.1(3) yes
C31 C30 C35 119.3(4) yes
C30 C31 C32 120.4(4) yes
C30 C31 H311 120.1 no
C32 C31 H311 119.5 no
C31 C32 C33 120.0(4) yes
C31 C32 H321 119.6 no
C33 C32 H321 120.3 no
C32 C33 C34 119.7(4) yes
C32 C33 H331 119.3 no
C34 C33 H331 121.0 no
C33 C34 C35 121.0(4) yes
C33 C34 H341 119.5 no
C35 C34 H341 119.6 no
C30 C35 C34 119.5(4) yes
C30 C35 H351 119.2 no
C34 C35 H351 121.3 no
P1 C36 C37 120.0(3) yes
P1 C36 C41 121.1(3) yes
C37 C36 C41 118.8(4) yes
C36 C37 C38 120.1(5) yes
C36 C37 H371 119.5 no
C38 C37 H371 120.4 no
C37 C38 C39 120.1(5) yes
C37 C38 H381 119.0 no
C39 C38 H381 120.9 no
C38 C39 C40 120.3(4) yes
C38 C39 H391 120.0 no
C40 C39 H391 119.8 no
C39 C40 C41 120.4(5) yes
C39 C40 H401 119.4 no
C41 C40 H401 120.3 no
C36 C41 C40 120.3(4) yes
C36 C41 H411 120.0 no
C40 C41 H411 119.7 no
C5 C42 C13 109.43(10) yes
C5 C42 H421 107.9 no
C13 C42 H421 118.5 no
C5 C42 H422 108.0 no
C13 C42 H422 108.1 no
H421 C42 H422 104.4 no
P4 C43 H431 108.0 no
P4 C43 H432 109.9 no
H431 C43 H432 109.6 no
P4 C43 H433 108.8 no
H431 C43 H433 109.5 no
H432 C43 H433 110.9 no
P4 C44 H441 108.9 no
P4 C44 H442 107.1 no
H441 C44 H442 106.8 no
P4 C44 H443 112.4 no
H441 C44 H443 111.8 no
H442 C44 H443 109.6 no
P4 C45 H451 107.5 no
P4 C45 H452 110.4 no
H451 C45 H452 109.9 no
P4 C45 H453 109.4 no
H451 C45 H453 109.5 no
H452 C45 H453 110.1 no
P3 C47 H471 109.5 no
P3 C47 H472 109.2 no
H471 C47 H472 109.4 no
P3 C47 H473 110.2 no
H471 C47 H473 109.3 no
H472 C47 H473 109.2 no
P3 C48 H481 111.2 no
P3 C48 H482 110.0 no
H481 C48 H482 109.7 no
P3 C48 H483 110.3 no
H481 C48 H483 107.1 no
H482 C48 H483 108.6 no
P3 C49 H491 109.6 no
P3 C49 H492 110.7 no
H491 C49 H492 108.6 no
P3 C49 H493 111.4 no
H491 C49 H493 108.1 no
H492 C49 H493 108.4 no
F56 C54 F55 105.3(4) yes
F56 C54 F53 105.8(4) yes
F55 C54 F53 106.8(5) yes
F56 C54 C57 112.4(5) yes
F55 C54 C57 112.6(4) yes
F53 C54 C57 113.3(4) yes
C54 C57 C58 120.5(4) yes
C54 C57 C62 118.1(4) yes
C58 C57 C62 121.3(4) yes
C57 C58 C59 117.9(4) yes
C57 C58 H581 121.1 no
C59 C58 H581 121.1 no
C58 C59 C60 120.7(4) yes
C58 C59 C106 120.4(4) yes
C60 C59 C106 118.9(4) yes
C59 C60 C61 122.9(4) yes
C59 C60 H601 118.4 no
C61 C60 H601 118.7 no
C60 C61 C62 115.6(4) yes
C60 C61 B1 121.9(4) yes
C62 C61 B1 122.1(4) yes
C61 C62 C57 121.6(4) yes
C61 C62 H621 118.4 no
C57 C62 H621 120.0 no
C65 C64 C69 115.3(4) yes
C65 C64 B1 122.7(4) yes
C69 C64 B1 121.7(4) yes
C64 C65 C66 122.5(4) yes
C64 C65 H651 119.7 no
C66 C65 H651 117.7 no
C65 C66 C67 121.1(4) yes
C65 C66 C74 119.1(4) yes
C67 C66 C74 119.8(4) yes
C66 C67 C68 117.5(4) yes
C66 C67 H671 120.5 no
C68 C67 H671 122.0 no
C67 C68 C69 121.3(4) yes
C67 C68 C70 119.3(4) yes
C69 C68 C70 119.3(4) yes
C64 C69 C68 122.4(4) yes
C64 C69 H691 118.7 no
C68 C69 H691 118.9 no
C68 C70 F71 112.9(4) yes
C68 C70 F72 111.8(5) yes
F71 C70 F72 104.2(5) yes
C68 C70 F73 114.1(5) yes
F71 C70 F73 104.4(5) yes
F72 C70 F73 108.7(5) yes
C66 C74 F75 112.6(5) yes
C66 C74 F77 112.0(5) yes
F75 C74 F77 104.7(4) yes
C66 C74 F76 113.4(4) yes
F75 C74 F76 105.4(5) yes
F77 C74 F76 108.2(5) yes
C79 C78 C83 115.1(4) yes
C79 C78 B1 123.0(4) yes
C83 C78 B1 121.2(4) yes
C78 C79 C80 123.0(4) yes
C78 C79 H791 118.9 no
C80 C79 H791 118.1 no
C79 C80 C81 120.7(5) yes
C79 C80 C88 119.4(4) yes
C81 C80 C88 119.9(4) yes
C80 C81 C82 117.4(4) yes
C80 C81 H811 120.5 no
C82 C81 H811 122.1 no
C81 C82 C83 121.7(4) yes
C81 C82 C84 118.8(4) yes
C83 C82 C84 119.4(4) yes
C78 C83 C82 122.0(4) yes
C78 C83 H831 117.8 no
C82 C83 H831 120.2 no
C82 C84 F850 112.7(5) yes
C82 C84 F870 112.4(5) yes
F850 C84 F870 98.9(8) yes
C82 C84 F860 112.4(5) yes
F850 C84 F860 104.1(7) yes
F870 C84 F860 115.2(8) yes
C82 C84 F861 112.8(5) yes
C82 C84 F871 112.2(4) yes
F861 C84 F871 105.7(5) yes
C82 C84 F851 112.5(5) yes
F861 C84 F851 107.3(5) yes
F871 C84 F851 105.8(6) yes
C80 C88 F910 109.8(5) yes
C80 C88 F890 113.3(6) yes
F910 C88 F890 103.0(8) yes
C80 C88 F900 115.4(5) yes
F910 C88 F900 90.8(8) yes
F890 C88 F900 120.5(8) yes
C80 C88 F901 109.9(5) yes
C80 C88 F911 114.7(5) yes
F901 C88 F911 99.3(6) yes
C80 C88 F891 115.4(5) yes
F901 C88 F891 107.5(6) yes
F911 C88 F891 108.6(6) yes
C93 C92 C97 116.0(4) yes
C93 C92 B1 123.1(4) yes
C97 C92 B1 120.5(4) yes
C92 C93 C94 122.0(4) yes
C92 C93 H931 119.0 no
C94 C93 H931 119.0 no
C93 C94 C95 120.9(4) yes
C93 C94 C102 119.3(4) yes
C95 C94 C102 119.7(4) yes
C94 C95 C96 117.7(4) yes
C94 C95 H951 120.6 no
C96 C95 H951 121.6 no
C95 C96 C97 121.2(4) yes
C95 C96 C98 119.9(4) yes
C97 C96 C98 118.9(4) yes
C92 C97 C96 122.1(4) yes
C92 C97 H971 119.1 no
C96 C97 H971 118.8 no
C96 C98 F100 110.3(6) yes
C96 C98 F99 113.3(5) yes
F100 C98 F99 103.8(5) yes
C96 C98 F101 113.2(5) yes
F100 C98 F101 111.1(6) yes
F99 C98 F101 104.6(6) yes
C94 C102 F105 112.5(4) yes
C94 C102 F104 112.2(4) yes
F105 C102 F104 105.5(4) yes
C94 C102 F103 113.2(4) yes
F105 C102 F103 106.2(4) yes
F104 C102 F103 106.8(5) yes
C59 C106 F107 112.2(4) yes
C59 C106 F109 112.3(4) yes
F107 C106 F109 104.0(5) yes
C59 C106 F108 114.1(4) yes
F107 C106 F108 106.1(4) yes
F109 C106 F108 107.3(4) yes
F2 C111 C112 126.6(15) yes
F2 C111 C117 113.6(14) yes
C112 C111 C117 119.7(13) yes
F2 C111 H1111 6.0 no
C112 C111 H1111 120.6 no
C117 C111 H1111 119.6 no
C111 C112 C113 123.4(14) yes
C111 C112 H1121 117.5 no
C113 C112 H1121 119.1 no
F1 C113 C112 119.7(13) yes
F1 C113 C115 117.0(12) yes
C112 C113 C115 123.3(13) yes
F1 C113 H1131 0.6 no
C112 C113 H1131 119.4 no
C115 C113 H1131 117.3 no
C113 C115 C116 114.6(12) yes
C113 C115 H1151 121.9 no
C116 C115 H1151 123.5 no
C115 C116 C117 124.8(14) yes
C115 C116 H1161 116.8 no
C117 C116 H1161 118.5 no
C111 C117 C116 114.2(13) yes
C111 C117 H1171 125.8 no
C116 C117 H1171 120.0 no
C64 B1 C92 112.6(3) yes
C64 B1 C78 102.9(3) yes
C92 B1 C78 113.6(3) yes
C64 B1 C61 111.4(3) yes
C92 B1 C61 103.9(3) yes
C78 B1 C61 112.7(3) yes
Co1 O1 P2 121.31(17) yes
C2 C46 H461 111.1 no
C2 C46 H462 111.0 no
H461 C46 H462 108.7 no
C2 C46 H463 110.1 no
H461 C46 H463 107.7 no
H462 C46 H463 108.0 no

loop_
_geom_bond_atom_site_label_1
_geom_bond_atom_site_label_2
_geom_bond_distance
_geom_bond_publ_flag
Co1 P1 2.1755(11) yes
Co1 P2 3.0814(12) yes
Co1 P3 2.2662(12) yes
Co1 P4 2.2279(12) yes
Co1 C1 1.930(4) yes
Co1 O1 2.010(3) yes
P1 C3 1.807(4) yes
P1 C30 1.842(4) yes
P1 C36 1.825(4) yes
P2 C11 1.778(4) yes
P2 C14 1.797(4) yes
P2 C20 1.799(4) yes
P2 O1 1.514(3) yes
P3 C47 1.830(5) yes
P3 C48 1.822(5) yes
P3 C49 1.829(5) yes
P4 C43 1.828(5) yes
P4 C44 1.835(5) yes
P4 C45 1.828(5) yes
F1 C113 1.479(17) yes
F2 C111 1.403(18) yes
F53 C54 1.321(6) yes
F55 C54 1.333(6) yes
F56 C54 1.343(6) yes
F71 C70 1.321(6) yes
F72 C70 1.317(7) yes
F73 C70 1.308(7) yes
F75 C74 1.335(7) yes
F76 C74 1.320(6) yes
F77 C74 1.329(7) yes
F99 C98 1.333(8) yes
F100 C98 1.344(8) yes
F101 C98 1.304(7) yes
F103 C102 1.321(6) yes
F104 C102 1.340(6) yes
F105 C102 1.345(6) yes
F107 C106 1.353(7) yes
F108 C106 1.332(6) yes
F109 C106 1.338(6) yes
F850 C84 1.350(8) yes
F851 C84 1.315(7) yes
F860 C84 1.298(8) yes
F861 C84 1.341(6) yes
F870 C84 1.342(8) yes
F871 C84 1.331(7) yes
F890 C88 1.328(8) yes
F891 C88 1.309(7) yes
F900 C88 1.282(8) yes
F901 C88 1.385(7) yes
F910 C88 1.396(8) yes
F911 C88 1.316(7) yes
C1 C4 1.464(5) yes
C1 C6 1.477(5) yes
C2 C12 1.553(9) yes
C2 H21 0.942 no
C2 H22 0.922 no
C2 C46 1.548(10) yes
C3 C4 1.418(5) yes
C3 C29 1.392(5) yes
C4 C26 1.414(5) yes
C5 C12 1.549(9) yes
C5 C42 1.556(9) yes
C5 H51 0.909 no
C5 H52 0.995 no
C6 C7 1.407(6) yes
C6 C11 1.424(6) yes
C7 C8 1.386(6) yes
C7 H71 0.944 no
C8 C9 1.396(7) yes
C8 H81 0.951 no
C9 C10 1.387(6) yes
C9 H91 0.941 no
C10 C11 1.395(6) yes
C10 H101 0.928 no
C12 H121 1.050 no
C12 H122 0.909 no
C13 C42 1.562(10) yes
C13 H131 1.084 no
C13 H132 0.917 no
C13 H133 0.817 no
C14 C15 1.392(6) yes
C14 C19 1.398(6) yes
C15 C16 1.397(6) yes
C15 H151 0.953 no
C16 C17 1.380(7) yes
C16 H161 0.948 no
C17 C18 1.377(8) yes
C17 H171 0.952 no
C18 C19 1.387(7) yes
C18 H181 0.959 no
C19 H191 0.961 no
C20 C21 1.403(6) yes
C20 C25 1.397(6) yes
C21 C22 1.389(6) yes
C21 H211 0.957 no
C22 C23 1.384(7) yes
C22 H221 0.945 no
C23 C24 1.379(7) yes
C23 H231 0.930 no
C24 C25 1.392(6) yes
C24 H241 0.938 no
C25 H251 0.967 no
C26 C27 1.381(6) yes
C26 H261 0.936 no
C27 C28 1.397(6) yes
C27 H271 0.956 no
C28 C29 1.389(6) yes
C28 H281 0.934 no
C29 H291 0.945 no
C30 C31 1.395(6) yes
C30 C35 1.409(6) yes
C31 C32 1.394(6) yes
C31 H311 0.946 no
C32 C33 1.399(7) yes
C32 H321 0.953 no
C33 C34 1.379(7) yes
C33 H331 0.945 no
C34 C35 1.397(6) yes
C34 H341 0.941 no
C35 H351 0.955 no
C36 C37 1.397(6) yes
C36 C41 1.402(6) yes
C37 C38 1.401(6) yes
C37 H371 0.954 no
C38 C39 1.382(8) yes
C38 H381 0.963 no
C39 C40 1.376(8) yes
C39 H391 0.936 no
C40 C41 1.392(6) yes
C40 H401 0.950 no
C41 H411 0.954 no
C42 H421 0.979 no
C42 H422 1.012 no
C43 H431 0.978 no
C43 H432 0.976 no
C43 H433 0.968 no
C44 H441 0.969 no
C44 H442 0.992 no
C44 H443 0.947 no
C45 H451 0.974 no
C45 H452 0.963 no
C45 H453 0.978 no
C47 H471 0.975 no
C47 H472 0.967 no
C47 H473 0.959 no
C48 H481 0.968 no
C48 H482 0.966 no
C48 H483 0.980 no
C49 H491 0.973 no
C49 H492 0.975 no
C49 H493 0.973 no
C54 C57 1.496(6) yes
C57 C58 1.386(7) yes
C57 C62 1.404(6) yes
C58 C59 1.397(7) yes
C58 H581 0.954 no
C59 C60 1.392(6) yes
C59 C106 1.493(7) yes
C60 C61 1.400(6) yes
C60 H601 0.936 no
C61 C62 1.412(6) yes
C61 B1 1.638(6) yes
C62 H621 0.938 no
C64 C65 1.402(6) yes
C64 C69 1.405(6) yes
C64 B1 1.654(6) yes
C65 C66 1.392(6) yes
C65 H651 0.950 no
C66 C67 1.387(6) yes
C66 C74 1.504(6) yes
C67 C68 1.393(6) yes
C67 H671 0.925 no
C68 C69 1.387(6) yes
C68 C70 1.498(6) yes
C69 H691 0.952 no
C78 C79 1.401(6) yes
C78 C83 1.409(6) yes
C78 B1 1.638(6) yes
C79 C80 1.387(6) yes
C79 H791 0.944 no
C80 C81 1.391(7) yes
C80 C88 1.493(7) yes
C81 C82 1.389(7) yes
C81 H811 0.952 no
C82 C83 1.383(6) yes
C82 C84 1.516(7) yes
C83 H831 0.952 no
C92 C93 1.402(6) yes
C92 C97 1.399(6) yes
C92 B1 1.639(6) yes
C93 C94 1.397(6) yes
C93 H931 0.952 no
C94 C95 1.388(7) yes
C94 C102 1.498(6) yes
C95 C96 1.393(7) yes
C95 H951 0.949 no
C96 C97 1.389(6) yes
C96 C98 1.521(7) yes
C97 H971 0.945 no
C111 C112 1.261(16) yes
C111 C117 1.400(17) yes
C111 H1111 0.954 no
C112 C113 1.225(15) yes
C112 H1121 0.973 no
C113 C115 1.356(16) yes
C113 H1131 0.969 no
C115 C116 1.306(16) yes
C115 H1151 0.924 no
C116 C117 1.338(17) yes
C116 H1161 1.006 no
C117 H1171 0.973 no
C46 H461 0.956 no
C46 H462 0.953 no
C46 H463 0.965 no
